data_1542258
loop_
_publ_author_name
'Kubota, Ryou'
'Tashiro, Shohei'
'Shionoya, Mitsuhiko'

_publ_section_title
;
 Chiral metal--macrocycle frameworks: supramolecular chirality induction
 and helicity inversion of the helical macrocyclic structures
;
_journal_issue 3
_journal_name_full 'Chem. Sci.'
_journal_page_first 2217
_journal_paper_doi 10.1039/C5SC04570C
_journal_volume 7
_journal_year 2016
_chemical_absolute_configuration ad
_chemical_formula_moiety '(C42 H42 N6 Pd3 Cl6), 4.41(C H Cl3), (H2 O)'
_chemical_formula_sum 'C47.41 H49.41 Cl22.23 N6 O Pd3'
_chemical_formula_weight 1826.60
_space_group_IT_number 220
_symmetry_cell_setting cubic
_symmetry_Int_Tables_number 220
_symmetry_space_group_name_Hall 'I -4bd 2c 3'
_symmetry_space_group_name_H-M 'I -4 3 d'
_atom_sites_solution_hydrogens geom
_atom_sites_solution_primary direct
_atom_sites_solution_secondary difmap
_audit_update_record
;
2014-02-27 deposited with the CCDC.
2015-12-23 downloaded from the CCDC.
;
_cell_angle_alpha 90.0000
_cell_angle_beta 90.0000
_cell_angle_gamma 90.0000
_cell_formula_units_Z 16
_cell_length_a 31.3274(6)
_cell_length_b 31.3274(6)
_cell_length_c 31.3274(6)
_cell_measurement_reflns_used 112216
_cell_measurement_temperature 97
_cell_measurement_theta_max 27.45
_cell_measurement_theta_min 3.05
_cell_volume 30744.9(10)
_computing_cell_refinement 'RAPID AUTO'
_computing_data_collection 'RAPID AUTO (Rigaku, ????)'
_computing_data_reduction 'RAPID AUTO'
_computing_molecular_graphics 'CrystalStructure 4.0'
_computing_publication_material 'CrystalStructure 4.0 (Rigaku, 2010)'
_computing_structure_refinement 'SHELXL97 (Sheldrick, 2008)'
_computing_structure_solution 'SHELXS97 (Sheldrick, 2008)'
_diffrn_ambient_temperature 97
_diffrn_detector_area_resol_mean 10.000
_diffrn_measured_fraction_theta_full 0.998
_diffrn_measured_fraction_theta_max 0.998
_diffrn_measurement_device_type 'Rigaku R-AXIS RAPID'
_diffrn_measurement_method \w
_diffrn_radiation_type 'Mo K\a'
_diffrn_radiation_wavelength 0.71075
_diffrn_reflns_av_R_equivalents 0.0467
_diffrn_reflns_limit_h_max 40
_diffrn_reflns_limit_h_min -40
_diffrn_reflns_limit_k_max 40
_diffrn_reflns_limit_k_min -39
_diffrn_reflns_limit_l_max 40
_diffrn_reflns_limit_l_min -40
_diffrn_reflns_number 143862
_diffrn_reflns_theta_full 27.45
_diffrn_reflns_theta_max 27.46
_diffrn_standards_number 0
_exptl_absorpt_coefficient_mu 1.502
_exptl_absorpt_correction_T_max 0.729
_exptl_absorpt_correction_T_min 0.450
_exptl_absorpt_correction_type multi-scan
_exptl_absorpt_process_details 'ABSCOR (Rigaku, 1995)'
_exptl_crystal_colour yellow
_exptl_crystal_density_diffrn 1.578
_exptl_crystal_density_method 'not measured'
_exptl_crystal_description block
_exptl_crystal_F_000 14396.48
_exptl_crystal_size_max 0.280
_exptl_crystal_size_mid 0.250
_exptl_crystal_size_min 0.210
_refine_diff_density_max 1.400
_refine_diff_density_min -1.050
_refine_ls_abs_structure_details 'Flack, H. D. (1983), Acta Cryst. A39, 876-881.  2771 Friedel Pairs'
_refine_ls_abs_structure_Flack 0.01(6)
_refine_ls_extinction_method none
_refine_ls_goodness_of_fit_ref 1.058
_refine_ls_hydrogen_treatment constr
_refine_ls_number_parameters 235
_refine_ls_number_reflns 5866
_refine_ls_number_restraints 8
_refine_ls_R_factor_gt 0.0629
_refine_ls_shift/su_max 0.002
_refine_ls_structure_factor_coef Fsqd
_refine_ls_weighting_details 'w = 1/[\s^2^(Fo^2^)+(0.1259P)^2^+120.1672P] where P=(Fo^2^+2Fc^2^)/3'
_refine_ls_weighting_scheme calc
_refine_ls_wR_factor_ref 0.1823
_reflns_number_gt 5602
_reflns_number_total 5866
_reflns_threshold_expression F^2^>2.0\s(F^2^)
_cod_data_source_file c5sc04570c2.cif
_cod_data_source_block MMF-3
_cod_depositor_comments 'Adding full bibliography for 1542253--1542262.cif.'
_cod_original_cell_volume 30745.0(10)
_cod_database_code 1542258

loop_
_symmetry_equiv_pos_site_id
_symmetry_equiv_pos_as_xyz
1 +X,+Y,+Z
2 +Y,+Z,+X
3 +Z,+X,+Y
4 3/4+Y,1/4-X,3/4-Z
5 3/4+Z,1/4-Y,3/4-X
6 3/4+X,1/4-Z,3/4-Y
7 -X,1/2-Y,+Z
8 1/2-Z,+X,-Y
9 1/2-X,+Y,-Z
10 -Y,1/2-Z,+X
11 -Z,1/2-X,+Y
12 1/4-Y,1/4+X,3/4-Z
13 1/4-Z,1/4+Y,3/4-X
14 1/4-X,1/4+Z,3/4-Y
15 1/2-Y,+Z,-X
16 3/4+Z,3/4+Y,3/4+X
17 3/4+X,3/4+Z,3/4+Y
18 3/4+Y,3/4+X,3/4+Z
19 1/2+Y,1/2-Z,-X
20 3/4-Y,1/4-X,1/4+Z
21 3/4-Z,1/4-Y,1/4+X
22 3/4-X,1/4-Z,1/4+Y
23 1/2+X,1/2-Y,-Z
24 1/2+Z,1/2-X,-Y
25 1/2+X,1/2+Y,1/2+Z
26 1/2+Y,1/2+Z,1/2+X
27 1/2+Z,1/2+X,1/2+Y
28 1/4+Y,3/4-X,1/4-Z
29 1/4+Z,3/4-Y,1/4-X
30 1/4+X,3/4-Z,1/4-Y
31 1/2-X,-Y,1/2+Z
32 -Z,1/2+X,1/2-Y
33 -X,1/2+Y,1/2-Z
34 1/2-Y,-Z,1/2+X
35 1/2-Z,-X,1/2+Y
36 3/4-Y,3/4+X,1/4-Z
37 3/4-Z,3/4+Y,1/4-X
38 3/4-X,3/4+Z,1/4-Y
39 -Y,1/2+Z,1/2-X
40 1/4+Z,1/4+Y,1/4+X
41 1/4+X,1/4+Z,1/4+Y
42 1/4+Y,1/4+X,1/4+Z
43 +Y,-Z,1/2-X
44 1/4-Y,3/4-X,3/4+Z
45 1/4-Z,3/4-Y,3/4+X
46 1/4-X,3/4-Z,3/4+Y
47 +X,-Y,1/2-Z
48 +Z,-X,1/2-Y

loop_
_atom_site_label
_atom_site_type_symbol
_atom_site_fract_x
_atom_site_fract_y
_atom_site_fract_z
_atom_site_U_iso_or_equiv
_atom_site_adp_type
_atom_site_occupancy
_atom_site_symmetry_multiplicity
_atom_site_calc_flag
_atom_site_refinement_flags
Pd1 Pd 0.290403(16) 0.523174(16) 0.466747(15) 0.04102(16) Uani 1.0 48 d .
Cl1S Cl 0.19817(18) 0.5631(2) 0.31533(11) 0.1342(17) Uani 1.0 48 d .
Cl1 Cl 0.25528(6) 0.46631(7) 0.43592(6) 0.0576(5) Uani 1.0 48 d .
Cl2 Cl 0.25182(5) 0.57300(6) 0.42955(5) 0.0460(4) Uani 1.0 48 d .
Cl2S Cl 0.27606(14) 0.5137(4) 0.31699(16) 0.246(6) Uani 1.0 48 d .
Cl3S Cl 0.1937(3) 0.4722(3) 0.31616(18) 0.175(3) Uani 1.0 48 d .
Cl4S Cl 0.56107(18) 0.48847(18) 0.53938(19) 0.1413(16) Uiso 1.0 48 d .
Cl5S Cl 0.3061(4) 0.3456(5) 0.4124(4) 0.150(5) Uiso 0.470(10) 48 d .
Cl6S Cl 0.2528(2) 0.3649(2) 0.48251(19) 0.081(2) Uiso 0.470(10) 48 d .
Cl7S Cl 0.2094(6) 0.3614(7) 0.4030(6) 0.202(8) Uiso 0.470(10) 48 d .
O1W O 0.3913(7) 0.3913(7) 0.3913(7) 0.183(11) Uiso 1.0 16 d .
N1 N 0.32545(19) 0.4836(2) 0.50537(18) 0.0461(14) Uani 1.0 48 d .
N2 N 0.32769(17) 0.57062(19) 0.49332(18) 0.0418(12) Uani 1.0 48 d .
C1S C 0.2247(5) 0.5136(6) 0.3346(5) 0.107(5) Uani 1.0 48 d .
C1 C 0.3452(3) 0.5096(3) 0.5372(3) 0.0482(16) Uani 1.0 48 d .
C2S C 0.5417(5) 0.5417(5) 0.5417(5) 0.062(7) Uiso 0.5000 16 d .
C2T C 0.5170(7) 0.5170(7) 0.5170(7) 0.093(12) Uiso 0.5000 16 d .
C2 C 0.3603(3) 0.4928(3) 0.5759(2) 0.0523(18) Uani 1.0 48 d .
C3S C 0.2538(7) 0.3424(11) 0.4317(7) 0.125(12) Uiso 0.470(10) 48 d .
C3 C 0.3798(3) 0.5179(4) 0.6051(3) 0.064(3) Uani 1.0 48 d .
C4 C 0.3854(3) 0.5617(4) 0.5962(3) 0.063(2) Uani 1.0 48 d .
C5 C 0.3706(3) 0.5788(3) 0.5597(3) 0.0555(18) Uani 1.0 48 d .
C6 C 0.3494(3) 0.5527(3) 0.5308(2) 0.0463(15) Uani 1.0 48 d .
C7 C 0.3570(3) 0.5927(2) 0.4620(3) 0.0438(14) Uani 1.0 48 d .
C8 C 0.4354(3) 0.3815(3) 0.5615(3) 0.0453(15) Uani 1.0 48 d .
C9 C 0.3970(3) 0.3658(3) 0.5463(3) 0.0476(16) Uani 1.0 48 d .
C10 C 0.4489(2) 0.4222(3) 0.5476(3) 0.0436(14) Uani 1.0 48 d .
C11 C 0.3718(2) 0.3898(3) 0.5182(3) 0.0493(16) Uani 1.0 48 d .
C12 C 0.4239(2) 0.4459(2) 0.5193(3) 0.0417(14) Uani 1.0 48 d .
C13 C 0.3850(2) 0.4295(2) 0.5052(3) 0.0421(14) Uani 1.0 48 d .
C14 C 0.3562(3) 0.4572(3) 0.4781(3) 0.0465(16) Uani 1.0 48 d .
H1N H 0.3068 0.4649 0.5189 0.0553 Uiso 1.0 48 calc R
H1S H 0.2246 0.5133 0.3665 0.1289 Uiso 1.0 48 calc R
H2 H 0.3568 0.4632 0.5817 0.0628 Uiso 1.0 48 calc R
H2N H 0.3090 0.5913 0.5035 0.0501 Uiso 1.0 48 calc R
H3 H 0.3896 0.5062 0.6313 0.0764 Uiso 1.0 48 calc R
H3S H 0.2483 0.3113 0.4361 0.1498 Uiso 0.470(10) 48 calc R
H4 H 0.3999 0.5793 0.6162 0.0757 Uiso 1.0 48 calc R
H5 H 0.3746 0.6083 0.5538 0.0666 Uiso 1.0 48 calc R
H7A H 0.3399 0.6113 0.4430 0.0526 Uiso 1.0 48 calc R
H7B H 0.3773 0.6111 0.4779 0.0526 Uiso 1.0 48 calc R
H9 H 0.3875 0.3383 0.5550 0.0571 Uiso 1.0 48 calc R
H10 H 0.4752 0.4336 0.5576 0.0523 Uiso 1.0 48 calc R
H11 H 0.3455 0.3785 0.5081 0.0592 Uiso 1.0 48 calc R
H12 H 0.4333 0.4731 0.5096 0.0500 Uiso 1.0 48 calc R
H14A H 0.3396 0.4389 0.4584 0.0558 Uiso 1.0 48 calc R
H14B H 0.3739 0.4767 0.4607 0.0558 Uiso 1.0 48 calc R

loop_
_atom_site_aniso_label
_atom_site_aniso_U_11
_atom_site_aniso_U_22
_atom_site_aniso_U_33
_atom_site_aniso_U_12
_atom_site_aniso_U_13
_atom_site_aniso_U_23
Pd1 0.0408(3) 0.0487(3) 0.0335(3) 0.02027(19) -0.00049(17) -0.00061(18)
Cl1S 0.149(4) 0.190(5) 0.0639(18) -0.012(4) -0.016(2) 0.018(3)
Cl1 0.0542(10) 0.0633(11) 0.0553(10) 0.0204(9) -0.0072(8) -0.0188(9)
Cl2 0.0424(8) 0.0554(9) 0.0402(8) 0.0206(7) 0.0005(6) 0.0075(6)
Cl2S 0.079(3) 0.562(18) 0.098(3) 0.024(5) 0.012(2) -0.101(6)
Cl3S 0.220(6) 0.185(6) 0.120(4) -0.000(5) -0.004(4) -0.097(4)
N1 0.044(3) 0.057(4) 0.038(3) 0.022(3) -0.001(3) 0.008(3)
N2 0.038(3) 0.047(3) 0.040(3) 0.017(3) 0.007(2) -0.005(3)
C1S 0.082(8) 0.168(15) 0.072(7) 0.030(9) -0.001(6) -0.027(8)
C1 0.042(4) 0.066(5) 0.037(3) 0.024(3) 0.002(3) 0.001(3)
C2 0.054(4) 0.070(5) 0.033(3) 0.019(4) 0.004(3) 0.010(3)
C3 0.055(5) 0.107(8) 0.029(3) 0.020(5) -0.002(3) 0.009(4)
C4 0.055(5) 0.085(6) 0.050(5) 0.009(5) -0.001(4) -0.008(4)
C5 0.048(4) 0.073(5) 0.046(4) 0.018(4) 0.007(3) -0.005(4)
C6 0.046(4) 0.059(4) 0.034(3) 0.017(3) 0.002(3) 0.003(3)
C7 0.049(4) 0.041(4) 0.042(4) 0.008(3) 0.007(3) 0.008(3)
C8 0.043(4) 0.050(4) 0.043(4) 0.011(3) 0.005(3) 0.015(3)
C9 0.042(4) 0.051(4) 0.050(4) 0.010(3) 0.004(3) 0.023(3)
C10 0.040(4) 0.044(4) 0.046(4) 0.006(3) -0.002(3) 0.009(3)
C11 0.033(3) 0.053(4) 0.062(5) 0.006(3) 0.001(3) 0.011(4)
C12 0.039(3) 0.036(3) 0.050(4) 0.007(3) 0.007(3) 0.008(3)
C13 0.035(3) 0.045(4) 0.046(4) 0.013(3) 0.003(3) 0.008(3)
C14 0.046(4) 0.045(4) 0.048(4) 0.026(3) 0.005(3) 0.011(3)

loop_
_atom_type_symbol
_atom_type_description
_atom_type_scat_dispersion_real
_atom_type_scat_dispersion_imag
_atom_type_scat_source
C C 0.0033 0.0016
;
International Tables for Crystallography
(1992, Vol. C, Tables 4.2.6.8 and 6.1.1.4)
;
H H 0.0000 0.0000
;
International Tables for Crystallography
(1992, Vol. C, Table 6.1.1.4)
;
Pd Pd -0.9988 1.0072
;
International Tables for Crystallography
(1992, Vol. C, Tables 4.2.6.8 and 6.1.1.4)
;
Cl Cl 0.1484 0.1585
;
International Tables for Crystallography
(1992, Vol. C, Tables 4.2.6.8 and 6.1.1.4)
;
O O 0.0106 0.0060
;
International Tables for Crystallography
(1992, Vol. C, Tables 4.2.6.8 and 6.1.1.4)
;
N N 0.0061 0.0033
;
International Tables for Crystallography
(1992, Vol. C, Tables 4.2.6.8 and 6.1.1.4)
;

loop_
_geom_angle_atom_site_label_1
_geom_angle_atom_site_label_2
_geom_angle_atom_site_label_3
_geom_angle
_geom_angle_publ_flag
_geom_angle_site_symmetry_1
_geom_angle_site_symmetry_3
Cl1 Pd1 Cl2 93.53(7) yes . .
Cl1 Pd1 N1 92.01(19) yes . .
Cl1 Pd1 N2 174.03(17) yes . .
Cl2 Pd1 N1 173.60(18) yes . .
Cl2 Pd1 N2 90.75(17) yes . .
N1 Pd1 N2 84.0(3) yes . .
C2S Cl4S C2T 44.3(9) yes . .
Cl6S Cl6S C3S 154.9(12) yes 9_556 .
Pd1 N1 C1 107.3(5) yes . .
Pd1 N1 C14 109.5(4) yes . .
C1 N1 C14 115.2(6) yes . .
Pd1 N2 C6 108.0(5) yes . .
Pd1 N2 C7 114.3(4) yes . .
C6 N2 C7 114.3(5) yes . .
Cl1S C1S Cl2S 108.5(10) yes . .
Cl1S C1S Cl3S 105.5(8) yes . .
Cl2S C1S Cl3S 115.2(10) yes . .
N1 C1 C2 122.2(8) yes . .
N1 C1 C6 120.3(7) yes . .
C2 C1 C6 117.5(7) yes . .
Cl4S C2S Cl4S 107.2(9) yes . 2_555
Cl4S C2S Cl4S 107.2(9) yes . 3_555
Cl4S C2S C2T 68.3(12) yes . .
Cl4S C2S Cl4S 107.2(9) yes 2_555 3_555
Cl4S C2S C2T 68.3(12) yes 2_555 .
Cl4S C2S C2T 68.3(12) yes 3_555 .
Cl4S C2T Cl4S 106.2(12) yes . 2_555
Cl4S C2T Cl4S 106.2(12) yes . 3_555
Cl4S C2T C2S 67.4(12) yes . .
Cl4S C2T Cl4S 106.2(12) yes 2_555 3_555
Cl4S C2T C2S 67.4(12) yes 2_555 .
Cl4S C2T C2S 67.4(12) yes 3_555 .
C1 C2 C3 121.1(9) yes . .
Cl5S C3S Cl6S 108.1(13) yes . .
Cl5S C3S Cl7S 122.9(15) yes . .
Cl6S C3S Cl7S 108.4(15) yes . .
C2 C3 C4 119.4(8) yes . .
C3 C4 C5 120.8(9) yes . .
C4 C5 C6 118.9(9) yes . .
N2 C6 C1 116.5(6) yes . .
N2 C6 C5 121.2(7) yes . .
C1 C6 C5 122.2(7) yes . .
N2 C7 C8 111.9(6) yes . 2_555
C7 C8 C9 121.8(7) yes 3_555 .
C7 C8 C10 119.9(7) yes 3_555 .
C9 C8 C10 118.3(7) yes . .
C8 C9 C11 121.0(7) yes . .
C8 C10 C12 120.5(7) yes . .
C9 C11 C13 120.2(7) yes . .
C10 C12 C13 119.7(6) yes . .
C11 C13 C12 120.3(7) yes . .
C11 C13 C14 120.5(6) yes . .
C12 C13 C14 119.1(6) yes . .
N1 C14 C13 111.8(6) yes . .
Pd1 N1 H1N 108.219 no . .
C1 N1 H1N 108.235 no . .
C14 N1 H1N 108.227 no . .
Pd1 N2 H2N 106.532 no . .
C6 N2 H2N 106.532 no . .
C7 N2 H2N 106.539 no . .
Cl1S C1S H1S 109.162 no . .
Cl2S C1S H1S 109.170 no . .
Cl3S C1S H1S 109.163 no . .
C1 C2 H2 119.447 no . .
C3 C2 H2 119.453 no . .
Cl5S C3S H3S 105.341 no . .
Cl6S C3S H3S 105.359 no . .
Cl7S C3S H3S 105.353 no . .
C2 C3 H3 120.313 no . .
C4 C3 H3 120.322 no . .
C3 C4 H4 119.606 no . .
C5 C4 H4 119.562 no . .
C4 C5 H5 120.551 no . .
C6 C5 H5 120.556 no . .
N2 C7 H7A 109.216 no . .
N2 C7 H7B 109.235 no . .
C8 C7 H7A 109.222 no 2_555 .
C8 C7 H7B 109.243 no 2_555 .
H7A C7 H7B 107.914 no . .
C8 C9 H9 119.488 no . .
C11 C9 H9 119.508 no . .
C8 C10 H10 119.757 no . .
C12 C10 H10 119.742 no . .
C9 C11 H11 119.898 no . .
C13 C11 H11 119.920 no . .
C10 C12 H12 120.166 no . .
C13 C12 H12 120.162 no . .
N1 C14 H14A 109.244 no . .
N1 C14 H14B 109.253 no . .
C13 C14 H14A 109.255 no . .
C13 C14 H14B 109.247 no . .
H14A C14 H14B 107.933 no . .

loop_
_geom_bond_atom_site_label_1
_geom_bond_atom_site_label_2
_geom_bond_distance
_geom_bond_publ_flag
_geom_bond_site_symmetry_2
Pd1 Cl1 2.306(3) yes .
Pd1 Cl2 2.2925(18) yes .
Pd1 N1 2.052(6) yes .
Pd1 N2 2.066(6) yes .
Cl1S C1S 1.860(19) yes .
Cl2S C1S 1.701(15) yes .
Cl3S C1S 1.719(18) yes .
Cl4S C2S 1.777(17) yes .
Cl4S C2T 1.79(3) yes .
Cl5S C3S 1.75(3) yes .
Cl6S Cl6S 1.110(9) yes 9_556
Cl6S C3S 1.74(3) yes .
Cl7S C3S 1.76(3) yes .
N1 C1 1.428(10) yes .
N1 C14 1.529(10) yes .
N2 C6 1.470(9) yes .
N2 C7 1.513(9) yes .
C1 C2 1.407(10) yes .
C1 C6 1.371(12) yes .
C2S C2T 1.34(3) yes .
C2 C3 1.351(12) yes .
C3 C4 1.412(15) yes .
C4 C5 1.343(13) yes .
C5 C6 1.390(11) yes .
C7 C8 1.496(10) yes 2_555
C8 C9 1.387(10) yes .
C8 C10 1.411(10) yes .
C9 C11 1.399(11) yes .
C10 C12 1.398(10) yes .
C11 C13 1.373(10) yes .
C12 C13 1.393(10) yes .
C13 C14 1.514(10) yes .
N1 H1N 0.930 no .
N2 H2N 0.930 no .
C1S H1S 1.000 no .
C2 H2 0.950 no .
C3S H3S 1.000 no .
C3 H3 0.950 no .
C4 H4 0.950 no .
C5 H5 0.950 no .
C7 H7A 0.990 no .
C7 H7B 0.990 no .
C9 H9 0.950 no .
C10 H10 0.950 no .
C11 H11 0.950 no .
C12 H12 0.950 no .
C14 H14A 0.990 no .
C14 H14B 0.990 no .

loop_
_geom_contact_atom_site_label_1
_geom_contact_atom_site_label_2
_geom_contact_distance
_geom_contact_publ_flag
_geom_contact_site_symmetry_2
Pd1 C8 3.249(8) no 2_555
Pd1 C9 3.299(8) no 2_555
Cl1 C14 3.439(8) no .
Cl2 C7 3.505(7) no .
N1 C11 3.302(10) no .
N1 C12 3.330(9) no .
N2 C9 3.335(9) no 2_555
N2 C10 3.350(9) no 2_555
C1 C4 2.770(12) no .
C1 C7 3.531(11) no .
C1 C12 3.222(10) no .
C1 C13 2.976(11) no .
C2 C5 2.763(13) no .
C2 C12 3.045(10) no .
C2 C13 3.071(11) no .
C2 C14 3.263(10) no .
C3 C6 2.738(11) no .
C5 C7 3.122(11) no .
C6 C8 3.166(10) no 2_555
C6 C10 3.436(10) no 2_555
C6 C14 3.423(11) no .
C8 C13 2.804(10) no .
C9 C12 2.779(10) no .
C10 C11 2.778(10) no .
Pd1 Pd1 3.2786(7) no 9_556
Cl1 Cl6S 3.498(7) no .
Cl1 N1 3.173(7) no 9_556
Cl1 C1 3.529(8) no 9_556
Cl2 N2 3.351(7) no 5_465
Cl2 N2 3.471(6) no 9_556
Cl2 C6 3.465(7) no 9_556
Cl2 C7 3.137(7) no 5_465
Cl2S Cl6S 3.569(9) no 2_555
Cl2S Cl6S 3.541(8) no 43_565
Cl2S C3S 3.49(3) no 43_565
Cl4S C4 3.481(11) no 3_555
Cl5S O1W 3.10(3) no .
Cl6S Cl1 3.498(7) no .
Cl6S Cl2S 3.569(9) no 3_555
Cl6S Cl2S 3.541(8) no 8_556
O1W Cl5S 3.10(3) no .
O1W Cl5S 3.10(3) no 2_555
O1W Cl5S 3.10(3) no 3_555
O1W C14 3.59(3) no .
O1W C14 3.59(3) no 2_555
O1W C14 3.59(3) no 3_555
N1 Cl1 3.173(7) no 9_556
N2 Cl2 3.471(6) no 9_556
N2 Cl2 3.351(7) no 21_565
C1 Cl1 3.529(8) no 9_556
C3S Cl2S 3.49(3) no 8_556
C4 Cl4S 3.481(11) no 2_555
C6 Cl2 3.465(7) no 9_556
C7 Cl2 3.137(7) no 21_565
C14 O1W 3.59(3) no .
Pd1 H7A 3.2540 no .
Pd1 H9 3.0672 no 2_555
Pd1 H14A 3.0678 no .
Pd1 H14B 3.0002 no .
Cl1 H1N 3.0603 no .
Cl1 H14A 2.8657 no .
Cl2 H2N 2.9841 no .
Cl2 H7A 3.0396 no .
Cl2 H9 3.0653 no 2_555
Cl6S H3S 3.0528 no 9_556
N1 H2 2.6634 no .
N1 H2N 3.4160 no .
N1 H11 3.3513 no .
N1 H12 3.3982 no .
N2 H1N 3.4702 no .
N2 H5 2.6738 no .
N2 H9 3.3662 no 2_555
N2 H10 3.3899 no 2_555
N2 H14B 3.4350 no .
C1 H2N 2.9915 no .
C1 H3 3.2620 no .
C1 H5 3.2691 no .
C1 H12 3.1122 no .
C1 H14A 3.3190 no .
C1 H14B 2.7601 no .
C2 H1N 2.6007 no .
C2 H4 3.2378 no .
C2 H12 3.1513 no .
C3 H5 3.2593 no .
C4 H2 3.2462 no .
C5 H2N 2.6431 no .
C5 H3 3.2478 no .
C5 H7B 2.7642 no .
C5 H10 3.3682 no 2_555
C6 H1N 3.0809 no .
C6 H2 3.2339 no .
C6 H4 3.2158 no .
C6 H7A 3.3209 no .
C6 H7B 2.6188 no .
C6 H10 3.1633 no 2_555
C6 H14B 3.3298 no .
C7 H5 2.9699 no .
C7 H9 2.6795 no 2_555
C7 H10 2.6705 no 2_555
C8 H2N 3.2526 no 3_555
C8 H11 3.2773 no .
C8 H12 3.2962 no .
C8 H14B 2.7822 no 3_555
C9 H2 3.4827 no .
C9 H7A 2.6264 no 3_555
C9 H7B 3.2672 no 3_555
C9 H10 3.2620 no .
C9 H14B 2.9657 no 3_555
C10 H2 3.3359 no .
C10 H7A 3.2660 no 3_555
C10 H7B 2.5984 no 3_555
C10 H9 3.2640 no .
C10 H12 3.0326 no 3_555
C10 H14B 2.7120 no 3_555
C11 H1N 3.1133 no .
C11 H2 3.0784 no .
C11 H12 3.2547 no .
C11 H14A 2.6257 no .
C11 H14B 3.2674 no .
C11 H14B 3.1115 no 3_555
C12 H2 2.9234 no .
C12 H11 3.2562 no .
C12 H12 3.0774 no 3_555
C12 H14A 3.2637 no .
C12 H14B 2.5989 no .
C12 H14B 2.8615 no 3_555
C13 H1N 2.7245 no .
C13 H2 2.7644 no .
C13 H9 3.2547 no .
C13 H10 3.2689 no .
C13 H14B 3.0732 no 3_555
C14 H2 3.2519 no .
C14 H11 2.6600 no .
C14 H12 2.6568 no .
H1N H2 2.5156 no .
H1N H11 2.9855 no .
H1N H14A 2.3049 no .
H1N H14B 2.8104 no .
H2 H3 2.2977 no .
H2 H11 3.5333 no .
H2 H12 3.3097 no .
H2N H5 2.6444 no .
H2N H7A 2.2170 no .
H2N H7B 2.3672 no .
H3 H4 2.3611 no .
H4 H5 2.2945 no .
H5 H7B 2.3830 no .
H5 H10 3.4655 no 2_555
H7A H9 2.4778 no 2_555
H7A H10 3.5300 no 2_555
H7B H9 3.5470 no 2_555
H7B H10 2.4331 no 2_555
H9 H11 2.3403 no .
H9 H14B 3.5363 no 3_555
H10 H12 2.3462 no .
H10 H12 2.8592 no 3_555
H10 H14B 3.1802 no 3_555
H11 H14A 2.4564 no .
H11 H14B 3.5306 no .
H12 H12 2.9287 no 2_555
H12 H12 2.9287 no 3_555
H12 H14A 3.5126 no .
H12 H14B 2.4148 no .
H12 H14B 3.3820 no 3_555
Pd1 H1N 3.5776 no 9_556
Cl1S H3 3.3820 no 6_465
Cl1S H7B 3.1218 no 5_465
Cl1 H1N 2.4042 no 9_556
Cl1 H1S 2.7974 no .
Cl1 H2 3.5543 no 9_556
Cl2 H1S 2.8497 no .
Cl2 H2N 2.7078 no 5_465
Cl2 H2N 2.8921 no 9_556
Cl2 H5 3.1879 no 5_465
Cl2 H7A 2.8271 no 5_465
Cl2 H7B 2.8292 no 5_465
Cl2S H3S 3.4263 no 2_555
Cl2S H3S 2.8076 no 43_565
Cl2S H9 3.2204 no 2_555
Cl2S H11 3.3365 no 2_555
Cl3S H2 3.5789 no 9_556
Cl3S H3 3.2639 no 9_556
Cl4S H4 3.5003 no 3_555
Cl4S H10 3.2433 no .
Cl4S H10 3.3425 no 3_555
Cl4S H12 3.1460 no 3_555
Cl5S H11 3.4030 no .
Cl5S H14A 3.4239 no .
Cl6S H11 3.0437 no .
Cl6S H11 3.1238 no 9_556
Cl7S H4 2.9697 no 17_444
Cl7S H5 3.5012 no 17_444
Cl7S H9 3.3869 no 9_556
Cl7S H11 3.3180 no 9_556
O1W H14A 3.0445 no .
O1W H14A 3.0445 no 2_555
O1W H14A 3.0445 no 3_555
O1W H14B 3.4888 no .
O1W H14B 3.4888 no 2_555
O1W H14B 3.4888 no 3_555
C2T H10 3.1871 no .
C2T H10 3.1871 no 2_555
C2T H10 3.1871 no 3_555
C2T H12 2.9688 no .
C2T H12 2.9688 no 2_555
C2T H12 2.9688 no 3_555
C2 H1S 3.2763 no 9_556
C3 H1S 3.3906 no 9_556
C4 H7A 3.4477 no 21_565
C5 H7A 2.8956 no 21_565
C6 H7A 3.5281 no 21_565
C7 H5 3.5338 no 5_465
H1N Pd1 3.5776 no 9_556
H1N Cl1 2.4042 no 9_556
H1S Cl1 2.7974 no .
H1S Cl2 2.8497 no .
H1S C2 3.2763 no 9_556
H1S C3 3.3906 no 9_556
H1S H2 3.4037 no 9_556
H1S H3 3.5830 no 9_556
H2 Cl1 3.5543 no 9_556
H2 Cl3S 3.5789 no 9_556
H2 H1S 3.4037 no 9_556
H2N Cl2 2.8921 no 9_556
H2N Cl2 2.7078 no 21_565
H2N H2N 3.3628 no 5_465
H2N H2N 3.3628 no 21_565
H2N H7A 3.0877 no 21_565
H3 Cl1S 3.3820 no 30_556
H3 Cl3S 3.2639 no 9_556
H3 H1S 3.5830 no 9_556
H3S Cl2S 3.4263 no 3_555
H3S Cl2S 2.8076 no 8_556
H4 Cl4S 3.5003 no 2_555
H4 Cl7S 2.9697 no 41_555
H4 H7A 3.5498 no 21_565
H5 Cl2 3.1879 no 21_565
H5 Cl7S 3.5012 no 41_555
H5 C7 3.5338 no 21_565
H5 H7A 2.5827 no 21_565
H5 H9 2.9467 no 22_565
H7A Cl2 2.8271 no 21_565
H7A C4 3.4477 no 5_465
H7A C5 2.8956 no 5_465
H7A C6 3.5281 no 5_465
H7A H2N 3.0877 no 5_465
H7A H4 3.5498 no 5_465
H7A H5 2.5827 no 5_465
H7B Cl1S 3.1218 no 21_565
H7B Cl2 2.8292 no 21_565
H9 Cl2S 3.2204 no 3_555
H9 Cl7S 3.3869 no 9_556
H9 H5 2.9467 no 38_546
H10 Cl4S 3.2433 no .
H10 Cl4S 3.3425 no 2_555
H10 C2T 3.1871 no .
H11 Cl2S 3.3365 no 3_555
H11 Cl5S 3.4030 no .
H11 Cl6S 3.0437 no .
H11 Cl6S 3.1238 no 9_556
H11 Cl7S 3.3180 no 9_556
H12 Cl4S 3.1460 no 2_555
H12 C2T 2.9688 no .
H14A Cl5S 3.4239 no .
H14A O1W 3.0445 no .
H14B O1W 3.4888 no .

loop_
_geom_hbond_atom_site_label_D
_geom_hbond_atom_site_label_H
_geom_hbond_atom_site_label_A
_geom_hbond_site_symmetry_A
_geom_hbond_distance_DA
_geom_hbond_distance_DH
_geom_hbond_distance_HA
_geom_hbond_angle_DHA
_geom_hbond_publ_flag
N1 H1N Cl1 9_556 3.173(7) 0.930 2.404 140.0 no

loop_
_geom_torsion_atom_site_label_1
_geom_torsion_atom_site_label_2
_geom_torsion_atom_site_label_3
_geom_torsion_atom_site_label_4
_geom_torsion
_geom_torsion_publ_flag
_geom_torsion_site_symmetry_1
_geom_torsion_site_symmetry_3
_geom_torsion_site_symmetry_4
Cl1 Pd1 N1 C1 -166.9(3) no . . .
Cl1 Pd1 N1 C14 67.4(4) no . . .
Cl2 Pd1 N2 C6 162.5(3) no . . .
Cl2 Pd1 N2 C7 -69.0(3) no . . .
N1 Pd1 N2 C6 -13.9(3) no . . .
N1 Pd1 N2 C7 114.6(4) no . . .
N2 Pd1 N1 C1 17.5(4) no . . .
N2 Pd1 N1 C14 -108.1(4) no . . .
C2S Cl4S C2T Cl4S -56.4(11) no . . 2_555
C2S Cl4S C2T Cl4S 56.4(11) no . . 3_555
C2S Cl4S C2T C2S 0.0(8) no . . .
C2T Cl4S C2S Cl4S 57.4(12) no . . 2_555
C2T Cl4S C2S Cl4S -57.4(12) no . . 3_555
C2T Cl4S C2S C2T 0.0(10) no . . .
Cl6S Cl6S C3S Cl5S -121(2) no 9_556 . .
Cl6S Cl6S C3S Cl7S 103(3) no 9_556 . .
C3S Cl6S Cl6S C3S 35(3) no . 9_556 9_556
Pd1 N1 C1 C2 159.8(5) no . . .
Pd1 N1 C1 C6 -19.3(7) no . . .
Pd1 N1 C14 C13 176.2(4) no . . .
C1 N1 C14 C13 55.2(8) no . . .
C14 N1 C1 C2 -78.0(8) no . . .
C14 N1 C1 C6 102.9(7) no . . .
Pd1 N2 C6 C1 7.5(7) no . . .
Pd1 N2 C6 C5 -168.2(5) no . . .
Pd1 N2 C7 C8 -48.7(6) no . . 2_555
C6 N2 C7 C8 76.6(7) no . . 2_555
C7 N2 C6 C1 -121.0(6) no . . .
C7 N2 C6 C5 63.3(8) no . . .
N1 C1 C2 C3 178.4(6) no . . .
N1 C1 C6 N2 8.3(10) no . . .
N1 C1 C6 C5 -176.1(6) no . . .
C2 C1 C6 N2 -170.9(6) no . . .
C2 C1 C6 C5 4.7(10) no . . .
C6 C1 C2 C3 -2.5(10) no . . .
Cl4S C2S C2T Cl4S -0.0(2) no . . .
Cl4S C2S C2T Cl4S 120.0(9) no . . 2_555
Cl4S C2S C2T Cl4S -120.0(9) no . . 3_555
Cl4S C2S C2T Cl4S -120.0(9) no 2_555 . .
Cl4S C2S C2T Cl4S -0.0(2) no 2_555 . 2_555
Cl4S C2S C2T Cl4S 120.0(9) no 2_555 . 3_555
Cl4S C2S C2T Cl4S 120.0(9) no 3_555 . .
Cl4S C2S C2T Cl4S -120.0(9) no 3_555 . 2_555
Cl4S C2S C2T Cl4S -0.0(2) no 3_555 . 3_555
C1 C2 C3 C4 -0.7(11) no . . .
C2 C3 C4 C5 1.9(13) no . . .
C3 C4 C5 C6 0.2(12) no . . .
C4 C5 C6 N2 171.8(7) no . . .
C4 C5 C6 C1 -3.6(11) no . . .
N2 C7 C8 C9 89.5(7) no . 2_555 2_555
N2 C7 C8 C10 -91.9(7) no . 2_555 2_555
C7 C8 C9 C11 177.8(6) no 3_555 . .
C7 C8 C10 C12 -178.4(6) no 3_555 . .
C9 C8 C10 C12 0.2(10) no . . .
C10 C8 C9 C11 -0.8(10) no . . .
C8 C9 C11 C13 0.0(11) no . . .
C8 C10 C12 C13 1.0(10) no . . .
C9 C11 C13 C12 1.2(11) no . . .
C9 C11 C13 C14 -174.4(6) no . . .
C10 C12 C13 C11 -1.8(10) no . . .
C10 C12 C13 C14 174.0(6) no . . .
C11 C13 C14 N1 86.1(8) no . . .
C12 C13 C14 N1 -89.6(7) no . . .
